data_4088398
loop_
_publ_author_name
'Xiang, Li'
'Xie, Zuowei'

_publ_section_title
;
 Reaction of [\h1:\h5-(R2NCH2CH2)C2B9H10]TaMe3 with Isonitriles: Effects
 of Nitrogen Substituents on Product Formation
;
_journal_issue 10
_journal_name_full Organometallics
_journal_page_first 1430
_journal_paper_doi 10.1021/acs.organomet.6b00053
_journal_volume 35
_journal_year 2016
_chemical_formula_sum 'C22 H45 B9 N3 Ta'
_chemical_formula_weight 629.85
_space_group_IT_number 2
_space_group_name_Hall '-P 1'
_space_group_name_H-M_alt 'P -1'
_symmetry_cell_setting triclinic
_symmetry_space_group_name_H-M 'P -1'
_atom_sites_solution_hydrogens geom
_atom_sites_solution_primary direct
_atom_sites_solution_secondary difmap
_audit_creation_method SHELXL-97
_cell_angle_alpha 78.9120(10)
_cell_angle_beta 83.0250(10)
_cell_angle_gamma 71.4490(10)
_cell_formula_units_Z 2
_cell_length_a 10.7718(6)
_cell_length_b 11.4195(7)
_cell_length_c 12.8909(7)
_cell_measurement_reflns_used 302
_cell_measurement_temperature 296(2)
_cell_measurement_theta_max 15
_cell_measurement_theta_min 15
_cell_volume 1472.14(15)
_computing_cell_refinement 'BRUKER KAPPA APEXII DUO DIFFRACTOMETER'
_computing_data_collection 'BRUKER KAPPA APEXII DUO DIFFRACTOMETER'
_computing_data_reduction 'BRUKER KAPPA APEXII DUO DIFFRACTOMETER'
_computing_molecular_graphics 'SIEMENS SHELXTL'
_computing_publication_material 'SIEMENS SHELXTL'
_computing_structure_refinement 'SHELXL-97 (Sheldrick, 2008)'
_computing_structure_solution 'SHELXS-97 (Sheldrick, 2008)'
_diffrn_ambient_temperature 296(2)
_diffrn_measured_fraction_theta_full 0.987
_diffrn_measured_fraction_theta_max 0.987
_diffrn_measurement_device_type 'BRUKER KAPPA APEXII DUO DIFFRACTOMETER'
_diffrn_measurement_method 'PHI & OMEGA SCAN'
_diffrn_radiation_monochromator graphite
_diffrn_radiation_source 'fine-focus sealed tube'
_diffrn_radiation_type MoK\a
_diffrn_radiation_wavelength 0.71073
_diffrn_reflns_av_R_equivalents 0.0711
_diffrn_reflns_av_sigmaI/netI 0.0713
_diffrn_reflns_limit_h_max 12
_diffrn_reflns_limit_h_min -12
_diffrn_reflns_limit_k_max 13
_diffrn_reflns_limit_k_min -13
_diffrn_reflns_limit_l_max 15
_diffrn_reflns_limit_l_min -15
_diffrn_reflns_number 15388
_diffrn_reflns_theta_full 25.25
_diffrn_reflns_theta_max 25.25
_diffrn_reflns_theta_min 1.61
_exptl_absorpt_coefficient_mu 3.750
_exptl_absorpt_correction_T_max 0.7127
_exptl_absorpt_correction_T_min 0.5215
_exptl_absorpt_correction_type multi-scan
_exptl_crystal_colour colourless
_exptl_crystal_density_diffrn 1.421
_exptl_crystal_density_method 'not measured'
_exptl_crystal_description block
_exptl_crystal_F_000 632
_exptl_crystal_size_max 0.50
_exptl_crystal_size_mid 0.40
_exptl_crystal_size_min 0.30
_refine_diff_density_max 1.037
_refine_diff_density_min -1.565
_refine_diff_density_rms 0.240
_refine_ls_extinction_method none
_refine_ls_goodness_of_fit_ref 1.039
_refine_ls_hydrogen_treatment riding
_refine_ls_matrix_type full
_refine_ls_number_parameters 316
_refine_ls_number_reflns 5260
_refine_ls_number_restraints 0
_refine_ls_restrained_S_all 1.039
_refine_ls_R_factor_all 0.0626
_refine_ls_R_factor_gt 0.0612
_refine_ls_shift/su_max 0.000
_refine_ls_shift/su_mean 0.000
_refine_ls_structure_factor_coef Fsqd
_refine_ls_weighting_details 'calc w=1/[\s^2^(Fo^2^)+(0.1262P)^2^+0.0000P] where P=(Fo^2^+2Fc^2^)/3'
_refine_ls_weighting_scheme calc
_refine_ls_wR_factor_gt 0.1554
_refine_ls_wR_factor_ref 0.1581
_reflns_number_gt 5001
_reflns_number_total 5260
_reflns_threshold_expression >2sigma(I)
_cod_data_source_file om6b00053_si_002.cif
_cod_data_source_block 9a
_cod_depositor_comments
;
The following automatic conversions were performed:

data item '_symmetry_cell_setting' value 'Triclinic' was changed to
'triclinic' in accordance with the
/home/saulius/struct/COD-crude-data/automatic-downloads/DataCite-retrospective/ACS/depositions/lib/dictionaries/cif_core.dic
dictionary named 'cif_core.dic' version 2.4.2 last updated on
2011-04-26.

Automatic conversion script
Id: cif_fix_values 6909 2019-04-08 15:41:33Z antanas 
;
_cod_original_sg_symbol_H-M P-1
_cod_database_code 4088398

loop_
_symmetry_equiv_pos_as_xyz
'x, y, z'
'-x, -y, -z'

loop_
_atom_site_label
_atom_site_type_symbol
_atom_site_fract_x
_atom_site_fract_y
_atom_site_fract_z
_atom_site_U_iso_or_equiv
_atom_site_adp_type
_atom_site_occupancy
_atom_site_symmetry_multiplicity
_atom_site_calc_flag
_atom_site_refinement_flags
Ta1 Ta 0.796059(19) 0.746185(17) 0.718817(15) 0.02729(15) Uani 1 1 d .
N1 N 0.7097(6) 0.7556(5) 0.5622(5) 0.0445(13) Uani 1 1 d .
N2 N 0.6689(6) 0.8873(6) 0.7432(5) 0.0329(13) Uani 1 1 d .
N3 N 0.7208(7) 0.5916(6) 0.7820(6) 0.0497(16) Uani 1 1 d .
C1 C 0.9762(7) 0.7591(6) 0.5831(5) 0.0379(15) Uani 1 1 d .
C2 C 0.9581(6) 0.8563(5) 0.6645(5) 0.0325(13) Uani 1 1 d .
H2 H 0.8906 0.9519 0.6480 0.039 Uiso 1 1 calc R
C11 C 0.9098(8) 0.8057(7) 0.4766(5) 0.0527(19) Uani 1 1 d .
H11A H 0.9386 0.8755 0.4388 0.063 Uiso 1 1 calc R
H11B H 0.9405 0.7391 0.4344 0.063 Uiso 1 1 calc R
C12 C 0.7632(9) 0.8463(7) 0.4846(6) 0.0521(19) Uani 1 1 d .
H12A H 0.7319 0.8540 0.4155 0.063 Uiso 1 1 calc R
H12B H 0.7309 0.9279 0.5065 0.063 Uiso 1 1 calc R
C13 C 0.7411(11) 0.6381(9) 0.5168(9) 0.067(3) Uani 1 1 d .
H13A H 0.6991 0.6556 0.4516 0.100 Uiso 1 1 calc R
H13B H 0.7101 0.5775 0.5661 0.100 Uiso 1 1 calc R
H13C H 0.8343 0.6056 0.5035 0.100 Uiso 1 1 calc R
C14 C 0.5649(9) 0.8077(10) 0.5697(8) 0.071(3) Uani 1 1 d .
H14A H 0.5316 0.8104 0.5032 0.106 Uiso 1 1 calc R
H14B H 0.5404 0.8908 0.5863 0.106 Uiso 1 1 calc R
H14C H 0.5288 0.7556 0.6244 0.106 Uiso 1 1 calc R
C15 C 0.5664(7) 0.9913(6) 0.7659(5) 0.0386(14) Uani 1 1 d .
C16 C 0.5623(7) 1.1156(6) 0.7164(5) 0.0378(14) Uani 1 1 d .
C17 C 0.4508(8) 1.2160(7) 0.7406(6) 0.0500(19) Uani 1 1 d .
H17A H 0.4463 1.2976 0.7092 0.060 Uiso 1 1 calc R
C18 C 0.3495(10) 1.1941(9) 0.8097(8) 0.079(3) Uani 1 1 d .
H18A H 0.2762 1.2604 0.8235 0.094 Uiso 1 1 calc R
C19 C 0.3572(10) 1.0768(9) 0.8572(8) 0.084(4) Uani 1 1 d .
H19A H 0.2897 1.0647 0.9061 0.101 Uiso 1 1 calc R
C20 C 0.4611(9) 0.9717(8) 0.8370(7) 0.062(2) Uani 1 1 d .
C21 C 0.4627(13) 0.8418(11) 0.8926(13) 0.111(6) Uani 1 1 d .
H21A H 0.3840 0.8469 0.9376 0.167 Uiso 1 1 calc R
H21B H 0.5376 0.8061 0.9346 0.167 Uiso 1 1 calc R
H21C H 0.4677 0.7899 0.8409 0.167 Uiso 1 1 calc R
C22 C 0.6680(8) 1.1422(6) 0.6394(6) 0.0485(18) Uani 1 1 d .
H22A H 0.7356 1.0653 0.6314 0.073 Uiso 1 1 calc R
H22B H 0.7044 1.1972 0.6647 0.073 Uiso 1 1 calc R
H22C H 0.6323 1.1814 0.5721 0.073 Uiso 1 1 calc R
C23 C 0.6666(12) 0.4873(9) 0.7797(11) 0.086(3) Uani 1 1 d .
H23A H 0.6402 0.5041 0.7069 0.103 Uiso 1 1 calc R
C24 C 0.5485(18) 0.4929(17) 0.840(2) 0.176(10) Uani 1 1 d .
H24A H 0.5209 0.4227 0.8330 0.265 Uiso 1 1 calc R
H24B H 0.4828 0.5692 0.8141 0.265 Uiso 1 1 calc R
H24C H 0.5606 0.4906 0.9125 0.265 Uiso 1 1 calc R
C25 C 0.7750(14) 0.3684(9) 0.7822(12) 0.102(4) Uani 1 1 d .
H25A H 0.7400 0.3014 0.7801 0.153 Uiso 1 1 calc R
H25B H 0.8195 0.3513 0.8461 0.153 Uiso 1 1 calc R
H25C H 0.8357 0.3753 0.7221 0.153 Uiso 1 1 calc R
C26 C 0.7585(7) 0.6265(7) 0.8574(6) 0.0415(18) Uani 1 1 d .
C27 C 0.7606(9) 0.5814(8) 0.9720(6) 0.061(2) Uani 1 1 d .
H27A H 0.7234 0.5135 0.9896 0.091 Uiso 1 1 calc R
H27B H 0.7102 0.6484 1.0092 0.091 Uiso 1 1 calc R
H27C H 0.8495 0.5529 0.9923 0.091 Uiso 1 1 calc R
C28 C 0.9089(8) 0.8497(7) 0.8953(7) 0.0443(18) Uani 1 1 d .
H28A H 0.8229 0.8358 0.9112 0.053 Uiso 1 1 calc R
C29 C 0.8863(10) 0.9912(7) 0.8792(8) 0.067(2) Uani 1 1 d .
H29A H 0.8439 1.0229 0.9424 0.101 Uiso 1 1 calc R
H29B H 0.8318 1.0314 0.8210 0.101 Uiso 1 1 calc R
H29C H 0.9691 1.0079 0.8640 0.101 Uiso 1 1 calc R
C30 C 0.9902(10) 0.7863(9) 0.9933(7) 0.065(2) Uani 1 1 d .
H30A H 0.9481 0.8256 1.0532 0.097 Uiso 1 1 calc R
H30B H 1.0767 0.7949 0.9789 0.097 Uiso 1 1 calc R
H30C H 0.9962 0.6991 1.0085 0.097 Uiso 1 1 calc R
B3 B 0.9782(7) 0.7830(6) 0.7945(6) 0.0349(15) Uani 1 1 d .
B4 B 1.0205(7) 0.6189(7) 0.7839(6) 0.0371(16) Uani 1 1 d .
H4 H 1.0028 0.5471 0.8490 0.044 Uiso 1 1 calc R
B5 B 1.0148(8) 0.6115(7) 0.6495(6) 0.0408(17) Uani 1 1 d .
H5 H 0.9901 0.5345 0.6256 0.049 Uiso 1 1 calc R
B6 B 1.0972(8) 0.8287(7) 0.5837(8) 0.048(2) Uani 1 1 d .
H6 H 1.1196 0.8983 0.5186 0.058 Uiso 1 1 calc R
B7 B 1.1042(8) 0.8399(7) 0.7166(7) 0.0434(18) Uani 1 1 d .
H7 H 1.1325 0.9158 0.7386 0.052 Uiso 1 1 calc R
B8 B 1.1470(8) 0.6870(8) 0.7904(8) 0.049(2) Uani 1 1 d .
H8 H 1.2044 0.6618 0.8608 0.059 Uiso 1 1 calc R
B9 B 1.1683(8) 0.5812(8) 0.6994(8) 0.049(2) Uani 1 1 d .
H9 H 1.2398 0.4871 0.7101 0.059 Uiso 1 1 calc R
B10 B 1.1379(9) 0.6680(9) 0.5736(8) 0.046(2) Uani 1 1 d .
H10 H 1.1882 0.6312 0.5018 0.055 Uiso 1 1 calc R
B11 B 1.2196(8) 0.7179(8) 0.6590(7) 0.048(2) Uani 1 1 d .
H11 H 1.3236 0.7136 0.6437 0.057 Uiso 1 1 calc R

loop_
_atom_site_aniso_label
_atom_site_aniso_U_11
_atom_site_aniso_U_22
_atom_site_aniso_U_33
_atom_site_aniso_U_23
_atom_site_aniso_U_13
_atom_site_aniso_U_12
Ta1 0.0258(2) 0.0246(2) 0.0302(2) -0.00436(13) -0.00123(13) -0.00599(14)
N1 0.044(3) 0.043(3) 0.045(3) -0.010(2) -0.011(3) -0.007(3)
N2 0.029(3) 0.034(3) 0.036(3) -0.005(2) -0.001(2) -0.010(2)
N3 0.044(4) 0.038(3) 0.072(5) -0.009(3) -0.002(3) -0.019(3)
C1 0.040(4) 0.031(3) 0.036(3) -0.004(2) 0.007(3) -0.006(3)
C2 0.026(3) 0.026(3) 0.043(4) -0.001(2) -0.005(3) -0.006(2)
C11 0.070(5) 0.051(4) 0.026(3) 0.001(3) 0.006(3) -0.011(4)
C12 0.067(5) 0.044(4) 0.038(4) -0.003(3) -0.012(4) -0.006(4)
C13 0.087(7) 0.051(5) 0.072(6) -0.020(4) -0.019(5) -0.023(5)
C14 0.055(5) 0.082(6) 0.078(6) -0.021(5) -0.027(5) -0.012(5)
C15 0.039(4) 0.033(3) 0.038(3) -0.008(2) -0.002(3) -0.001(3)
C16 0.040(4) 0.033(3) 0.034(3) -0.006(3) -0.003(3) -0.003(3)
C17 0.050(5) 0.040(4) 0.045(4) -0.012(3) -0.012(3) 0.012(3)
C18 0.073(7) 0.059(5) 0.071(6) -0.014(4) 0.010(5) 0.022(5)
C19 0.062(6) 0.070(6) 0.080(7) -0.004(5) 0.037(5) 0.018(5)
C20 0.049(5) 0.052(4) 0.066(5) -0.004(4) 0.020(4) -0.002(4)
C21 0.077(8) 0.062(7) 0.141(12) 0.015(7) 0.066(8) 0.007(6)
C22 0.047(4) 0.036(3) 0.061(5) 0.001(3) -0.013(4) -0.012(3)
C23 0.090(8) 0.060(6) 0.125(10) -0.006(6) -0.016(7) -0.052(6)
C24 0.113(12) 0.127(13) 0.32(3) -0.045(16) 0.022(15) -0.093(11)
C25 0.131(11) 0.050(5) 0.143(11) -0.031(6) -0.028(9) -0.035(6)
C26 0.034(4) 0.033(3) 0.046(4) 0.005(3) 0.007(3) -0.005(3)
C27 0.061(5) 0.063(5) 0.046(4) 0.012(4) 0.004(4) -0.017(4)
C28 0.044(4) 0.038(4) 0.052(4) -0.009(3) -0.009(3) -0.011(3)
C29 0.091(7) 0.041(4) 0.071(6) -0.026(4) -0.010(5) -0.010(4)
C30 0.076(6) 0.072(5) 0.045(4) -0.009(4) -0.012(4) -0.017(5)
B3 0.032(4) 0.030(3) 0.044(4) -0.004(3) -0.005(3) -0.012(3)
B4 0.030(4) 0.031(3) 0.046(4) 0.003(3) -0.004(3) -0.007(3)
B5 0.043(5) 0.028(3) 0.044(4) -0.010(3) 0.007(3) -0.003(3)
B6 0.033(4) 0.036(4) 0.069(6) 0.002(4) 0.010(4) -0.011(3)
B7 0.033(4) 0.041(4) 0.059(5) 0.000(3) -0.007(4) -0.019(3)
B8 0.029(4) 0.039(4) 0.067(6) 0.006(4) -0.007(4) -0.002(3)
B9 0.031(4) 0.037(4) 0.065(5) -0.004(4) 0.008(4) 0.005(3)
B10 0.033(4) 0.037(4) 0.057(5) -0.008(4) 0.008(4) 0.002(3)
B11 0.032(4) 0.048(4) 0.053(5) 0.004(4) 0.007(4) -0.008(3)

loop_
_atom_type_symbol
_atom_type_description
_atom_type_scat_dispersion_real
_atom_type_scat_dispersion_imag
_atom_type_scat_source
C C 0.0033 0.0016 'International Tables Vol C Tables 4.2.6.8 and 6.1.1.4'
H H 0.0000 0.0000 'International Tables Vol C Tables 4.2.6.8 and 6.1.1.4'
B B 0.0013 0.0007 'International Tables Vol C Tables 4.2.6.8 and 6.1.1.4'
N N 0.0061 0.0033 'International Tables Vol C Tables 4.2.6.8 and 6.1.1.4'
Ta Ta -0.7052 6.5227 'International Tables Vol C Tables 4.2.6.8 and 6.1.1.4'

loop_
_geom_angle_atom_site_label_1
_geom_angle_atom_site_label_2
_geom_angle_atom_site_label_3
_geom_angle
N2 Ta1 C26 98.1(3)
N2 Ta1 N3 107.1(3)
C26 Ta1 N3 34.7(3)
N2 Ta1 N1 90.4(2)
C26 Ta1 N1 121.4(3)
N3 Ta1 N1 87.4(3)
N2 Ta1 C2 92.6(2)
C26 Ta1 C2 134.2(3)
N3 Ta1 C2 157.8(3)
N1 Ta1 C2 102.9(2)
N2 Ta1 C1 119.7(2)
C26 Ta1 C1 139.3(3)
N3 Ta1 C1 129.8(2)
N1 Ta1 C1 75.8(2)
C2 Ta1 C1 38.7(2)
N2 Ta1 B3 98.2(3)
C26 Ta1 B3 92.9(3)
N3 Ta1 B3 123.2(3)
N1 Ta1 B3 143.1(2)
C2 Ta1 B3 41.3(2)
C1 Ta1 B3 68.8(3)
N2 Ta1 B5 157.9(3)
C26 Ta1 B5 100.9(3)
N3 Ta1 B5 94.9(3)
N1 Ta1 B5 89.2(3)
C2 Ta1 B5 66.1(2)
C1 Ta1 B5 39.3(2)
B3 Ta1 B5 69.8(3)
N2 Ta1 B4 137.7(3)
C26 Ta1 B4 74.8(3)
N3 Ta1 B4 90.5(3)
N1 Ta1 B4 129.3(2)
C2 Ta1 B4 67.7(2)
C1 Ta1 B4 67.3(2)
B3 Ta1 B4 42.3(2)
B5 Ta1 B4 40.6(3)
C14 N1 C13 106.5(7)
C14 N1 C12 108.0(6)
C13 N1 C12 107.8(7)
C14 N1 Ta1 111.3(5)
C13 N1 Ta1 118.3(5)
C12 N1 Ta1 104.4(5)
C15 N2 Ta1 176.4(5)
C26 N3 C23 131.8(8)
C26 N3 Ta1 70.9(4)
C23 N3 Ta1 157.2(7)
C11 C1 C2 119.6(5)
C11 C1 B5 125.8(6)
C2 C1 B5 109.9(5)
C11 C1 B10 114.7(6)
C2 C1 B10 110.0(6)
B5 C1 B10 62.4(5)
C11 C1 B6 109.8(6)
C2 C1 B6 60.7(4)
B5 C1 B6 112.7(6)
B10 C1 B6 61.7(5)
C11 C1 Ta1 105.1(5)
C2 C1 Ta1 69.1(3)
B5 C1 Ta1 72.4(4)
B10 C1 Ta1 131.6(5)
B6 C1 Ta1 128.2(5)
C1 C2 B6 62.8(5)
C1 C2 B7 112.0(5)
B6 C2 B7 61.7(5)
C1 C2 B3 112.9(5)
B6 C2 B3 114.9(6)
B7 C2 B3 62.9(4)
C1 C2 Ta1 72.2(3)
B6 C2 Ta1 133.2(5)
B7 C2 Ta1 131.3(4)
B3 C2 Ta1 70.9(3)
C12 C11 C1 115.7(6)
C11 C12 N1 112.0(6)
N2 C15 C20 118.4(6)
N2 C15 C16 121.9(6)
C20 C15 C16 119.6(6)
C17 C16 C15 118.1(7)
C17 C16 C22 119.5(7)
C15 C16 C22 122.3(6)
C18 C17 C16 121.0(7)
C19 C18 C17 119.7(8)
C18 C19 C20 123.6(9)
C19 C20 C15 117.9(8)
C19 C20 C21 120.8(8)
C15 C20 C21 121.3(7)
C24 C23 C25 121.2(12)
C24 C23 N3 115.3(11)
C25 C23 N3 109.6(9)
N3 C26 C27 132.9(7)
N3 C26 Ta1 74.4(5)
C27 C26 Ta1 152.7(7)
C29 C28 C30 109.2(7)
C29 C28 B3 115.2(7)
C30 C28 B3 109.8(7)
C28 B3 C2 123.7(6)
C28 B3 B8 122.2(6)
C2 B3 B8 102.7(6)
C28 B3 B7 117.1(6)
C2 B3 B7 58.5(4)
B8 B3 B7 58.7(4)
C28 B3 B4 127.9(6)
C2 B3 B4 102.8(5)
B8 B3 B4 59.3(4)
B7 B3 B4 106.2(5)
C28 B3 Ta1 104.0(5)
C2 B3 Ta1 67.8(3)
B8 B3 Ta1 125.8(5)
B7 B3 Ta1 124.1(5)
B4 B3 Ta1 70.8(3)
B5 B4 B8 106.6(6)
B5 B4 B9 59.1(5)
B8 B4 B9 59.8(5)
B5 B4 B3 106.9(5)
B8 B4 B3 60.1(4)
B9 B4 B3 107.7(5)
B5 B4 Ta1 69.6(4)
B8 B4 Ta1 122.9(4)
B9 B4 Ta1 124.3(5)
B3 B4 Ta1 66.9(3)
C1 B5 B9 106.2(6)
C1 B5 B4 107.5(5)
B9 B5 B4 61.5(5)
C1 B5 B10 59.9(4)
B9 B5 B10 59.2(5)
B4 B5 B10 109.5(7)
C1 B5 Ta1 68.3(3)
B9 B5 Ta1 126.7(5)
B4 B5 Ta1 69.9(4)
B10 B5 Ta1 125.4(4)
C2 B6 C1 56.5(4)
C2 B6 B11 106.3(6)
C1 B6 B11 105.9(5)
C2 B6 B7 60.0(5)
C1 B6 B7 105.6(5)
B11 B6 B7 60.4(5)
C2 B6 B10 104.4(5)
C1 B6 B10 59.0(5)
B11 B6 B10 60.1(5)
B7 B6 B10 108.1(6)
C2 B7 B6 58.3(4)
C2 B7 B11 104.4(6)
B6 B7 B11 59.7(5)
C2 B7 B8 104.2(5)
B6 B7 B8 108.3(6)
B11 B7 B8 61.2(5)
C2 B7 B3 58.6(4)
B6 B7 B3 108.5(6)
B11 B7 B3 110.0(5)
B8 B7 B3 60.6(4)
B7 B8 B9 107.1(6)
B7 B8 B4 108.7(5)
B9 B8 B4 60.3(5)
B7 B8 B11 59.3(5)
B9 B8 B11 59.7(5)
B4 B8 B11 108.6(7)
B7 B8 B3 60.7(4)
B9 B8 B3 108.5(6)
B4 B8 B3 60.6(4)
B11 B8 B3 108.6(6)
B10 B9 B5 60.8(5)
B10 B9 B11 60.1(6)
B5 B9 B11 108.0(6)
B10 B9 B8 108.5(6)
B5 B9 B8 106.9(5)
B11 B9 B8 60.5(5)
B10 B9 B4 109.1(6)
B5 B9 B4 59.4(5)
B11 B9 B4 108.8(6)
B8 B9 B4 59.9(5)
C1 B10 B9 105.1(6)
C1 B10 B11 105.6(6)
B9 B10 B11 61.2(6)
C1 B10 B5 57.6(4)
B9 B10 B5 60.0(5)
B11 B10 B5 108.4(7)
C1 B10 B6 59.3(4)
B9 B10 B6 108.1(7)
B11 B10 B6 59.3(5)
B5 B10 B6 106.8(6)
B6 B11 B7 59.9(5)
B6 B11 B10 60.6(5)
B7 B11 B10 108.2(6)
B6 B11 B9 107.1(6)
B7 B11 B9 107.4(6)
B10 B11 B9 58.7(5)
B6 B11 B8 107.2(6)
B7 B11 B8 59.5(4)
B10 B11 B8 106.9(6)
B9 B11 B8 59.8(5)

loop_
_geom_bond_atom_site_label_1
_geom_bond_atom_site_label_2
_geom_bond_distance
Ta1 N2 1.805(6)
Ta1 C26 2.112(7)
Ta1 N3 2.152(6)
Ta1 N1 2.294(6)
Ta1 C2 2.425(6)
Ta1 C1 2.471(7)
Ta1 B3 2.474(7)
Ta1 B5 2.535(8)
Ta1 B4 2.540(7)
N1 C14 1.480(11)
N1 C13 1.491(10)
N1 C12 1.498(10)
N2 C15 1.391(9)
N3 C26 1.271(11)
N3 C23 1.491(10)
C1 C11 1.548(10)
C1 C2 1.621(9)
C1 B5 1.684(9)
C1 B10 1.725(11)
C1 B6 1.730(11)
C2 B6 1.696(10)
C2 B7 1.727(10)
C2 B3 1.729(10)
C11 C12 1.493(12)
C15 C20 1.417(10)
C15 C16 1.429(9)
C16 C17 1.423(9)
C16 C22 1.485(10)
C17 C18 1.378(13)
C18 C19 1.343(14)
C19 C20 1.398(11)
C20 C21 1.514(14)
C23 C24 1.395(19)
C23 C25 1.480(16)
C26 C27 1.469(11)
C28 C29 1.531(10)
C28 C30 1.549(11)
C28 B3 1.616(11)
B3 B8 1.801(11)
B3 B7 1.804(11)
B3 B4 1.811(10)
B4 B5 1.760(12)
B4 B8 1.788(12)
B4 B9 1.796(11)
B5 B9 1.754(13)
B5 B10 1.767(13)
B6 B11 1.749(12)
B6 B7 1.754(14)
B6 B10 1.773(12)
B7 B11 1.763(12)
B7 B8 1.767(10)
B8 B9 1.786(14)
B8 B11 1.797(13)
B9 B10 1.739(14)
B9 B11 1.783(12)
B10 B11 1.763(16)
